data_1011087
loop_
_publ_author_name
'Goldsztaub, M S'

_publ_section_title
;
Etude de quelques derives de l'oxyde ferrique (Fe O * O H, Fe O2 Na, Fe
O Cl) determination de leurs structures.
;
_journal_coden_ASTM BSFMAU
_journal_name_full
;
Bulletin de la Societe Francaise de Mineralogie (-71,1948)
;
_journal_page_first 6
_journal_page_last 76
_journal_volume 58
_journal_year 1935
_chemical_compound_source 'from Restormel mine, Lanlivery, Cornwall'
_chemical_formula_structural 'Fe O (O H)'
_chemical_formula_sum 'Fe H O2'
_chemical_name_mineral Goethite
_chemical_name_systematic 'Iron(III) oxide hydroxide'
_space_group_IT_number 62
_symmetry_cell_setting orthorhombic
_symmetry_Int_Tables_number 62
_symmetry_space_group_name_Hall '-P 2c 2ab'
_symmetry_space_group_name_H-M 'P b n m'
_cell_angle_alpha 90
_cell_angle_beta 90
_cell_angle_gamma 90
_cell_formula_units_Z 4
_cell_length_a 4.64
_cell_length_b 10.
_cell_length_c 3.03
_cell_volume 140.6
_exptl_crystal_density_meas 4.17
_cod_original_formula_sum 'H Fe O2'
_cod_database_code 1011087

loop_
_symmetry_equiv_pos_as_xyz
x,y,z
1/2-x,1/2+y,1/2-z
-x,-y,1/2+z
1/2+x,1/2-y,-z
-x,-y,-z
1/2+x,1/2-y,1/2+z
x,y,1/2-z
1/2-x,1/2+y,z

loop_
_atom_site_label
_atom_site_type_symbol
_atom_site_symmetry_multiplicity
_atom_site_Wyckoff_symbol
_atom_site_fract_x
_atom_site_fract_y
_atom_site_fract_z
_atom_site_occupancy
_atom_site_attached_hydrogens
_atom_site_calc_flag
O1 O2- 4 c 0.25 0.2917 0.25 1. 0 d
O2 O2- 4 c 0.75 0.4583 0.25 1. 1 d
Fe1 Fe3+ 4 c 0.53 0.65 0.25 1. 0 d
H1 H1+ 4 c -1. -1. -1. 1. 0 dum

loop_
_atom_type_symbol
_atom_type_oxidation_number
O2- -2.000
Fe3+ 3.000
H1+ 1.000
